data_1100819
loop_
_publ_author_name
'Prabusankar, Ganesan'
'Murugavel, Ramaswamy'
'Butcher, Ray J.'

_publ_section_title
;
 Synthesis, Spectral Studies, and Structural Characterization of a New
 Organosilanetriol, Its Amine Complexes, and a Surface Lewis Basic Cubic
 Aluminosilicate
;
_journal_coden_ASTM JOCEAH
_journal_issue 9
_journal_name_full Organometallics
_journal_page_first 2124
_journal_page_last 2128
_journal_paper_doi 10.1021/om049254+
_journal_volume 24
_journal_year 2005
_chemical_formula_moiety 'C111 H208 N8 O24 Si16'
_chemical_formula_sum 'C111 H208 N8 O24 Si16'
_chemical_formula_weight 2488.29
_space_group_IT_number 14
_symmetry_cell_setting monoclinic
_symmetry_space_group_name_Hall '-P 2ybc'
_symmetry_space_group_name_H-M 'P 1 21/c 1'
_atom_sites_solution_hydrogens geom
_atom_sites_solution_primary direct
_atom_sites_solution_secondary difmap
_cell_angle_alpha 90.00
_cell_angle_beta 102.68(3)
_cell_angle_gamma 90.00
_cell_formula_units_Z 4
_cell_length_a 16.342(3)
_cell_length_b 30.139(6)
_cell_length_c 29.457(6)
_cell_measurement_temperature 293(2)
_cell_volume 14155(5)
_diffrn_ambient_temperature 293(2)
_diffrn_radiation_monochromator graphite
_diffrn_radiation_source 'fine-focus sealed tube'
_diffrn_radiation_type MoK\a
_diffrn_radiation_wavelength 0.71073
_diffrn_reflns_av_R_equivalents 0.1051
_diffrn_reflns_av_sigmaI/netI 0.0769
_diffrn_reflns_limit_h_max 19
_diffrn_reflns_limit_h_min -17
_diffrn_reflns_limit_k_max 35
_diffrn_reflns_limit_k_min -35
_diffrn_reflns_limit_l_max 34
_diffrn_reflns_limit_l_min -34
_diffrn_reflns_number 138951
_diffrn_reflns_theta_max 24.94
_diffrn_reflns_theta_min 1.35
_exptl_absorpt_coefficient_mu 0.206
_exptl_absorpt_correction_T_max 0.9797
_exptl_absorpt_correction_T_min 0.9407
_exptl_crystal_colour colourless
_exptl_crystal_density_diffrn 1.168
_exptl_crystal_density_method 'not measured'
_exptl_crystal_description prism
_exptl_crystal_F_000 5384
_exptl_crystal_size_max 0.30
_exptl_crystal_size_mid 0.20
_exptl_crystal_size_min 0.10
_refine_ls_extinction_method none
_refine_ls_goodness_of_fit_ref 1.000
_refine_ls_hydrogen_treatment mixed
_refine_ls_matrix_type full
_refine_ls_number_parameters 1528
_refine_ls_number_reflns 24498
_refine_ls_number_restraints 0
_refine_ls_restrained_S_all 1.000
_refine_ls_R_factor_all 0.1082
_refine_ls_R_factor_gt 0.0634
_refine_ls_shift/su_max 0.756
_refine_ls_shift/su_mean 0.009
_refine_ls_structure_factor_coef Fsqd
_refine_ls_weighting_details 'calc w=1/[\s^2^(Fo^2^)+(0.0972P)^2^+0.0000P] where P=(Fo^2^+2Fc^2^)/3'
_refine_ls_weighting_scheme calc
_refine_ls_wR_factor_gt 0.1525
_refine_ls_wR_factor_ref 0.1709
_reflns_number_gt 15478
_reflns_number_total 24498
_reflns_threshold_expression >2sigma(I)
_cod_duplicate_entry 4060451
_cod_depositor_comments
;
 Merging entries 1100819-1100822 with entries 4060451-4060454.
 Marking entries 1100819-1100822 as duplicates of entries 4060451-4060454.

 Antanas Vaitkus,
 2018-07-16
;
_cod_database_code 1100819

loop_
_symmetry_equiv_pos_as_xyz
'x, y, z'
'-x, y+1/2, -z+1/2'
'-x, -y, -z'
'x, -y-1/2, z-1/2'

loop_
_atom_site_label
_atom_site_type_symbol
_atom_site_fract_x
_atom_site_fract_y
_atom_site_fract_z
_atom_site_U_iso_or_equiv
_atom_site_adp_type
_atom_site_occupancy
_atom_site_symmetry_multiplicity
_atom_site_calc_flag
_atom_site_refinement_flags
_atom_site_disorder_assembly
_atom_site_disorder_group
Si1 Si 0.19388(8) 0.55328(4) 0.37594(4) 0.0307(3) Uani 1 1 d . . .
Si2 Si 0.25695(9) 0.56784(4) 0.48105(4) 0.0401(3) Uani 1 1 d . . .
Si3 Si 0.04866(6) 0.56411(3) 0.20683(3) 0.0225(2) Uani 1 1 d . . .
Si4 Si -0.09007(7) 0.50010(4) 0.16085(4) 0.0328(3) Uani 1 1 d . . .
Si5 Si 0.25160(6) 0.56790(3) 0.10370(3) 0.0222(2) Uani 1 1 d . . .
Si6 Si 0.24922(7) 0.59121(4) 0.00300(3) 0.0276(2) Uani 1 1 d . . .
Si7 Si 0.37047(6) 0.55524(3) 0.27815(3) 0.0211(2) Uani 1 1 d . . .
Si8 Si 0.52013(7) 0.50224(4) 0.33451(4) 0.0340(3) Uani 1 1 d . . .
Si9 Si 0.39005(6) 0.69802(3) 0.17720(3) 0.0215(2) Uani 1 1 d . . .
Si10 Si 0.45440(8) 0.76213(4) 0.11332(4) 0.0343(3) Uani 1 1 d . . .
Si11 Si 0.49403(7) 0.70014(4) 0.34687(4) 0.0304(3) Uani 1 1 d . . .
Si12 Si 0.55960(8) 0.68208(4) 0.45104(4) 0.0367(3) Uani 1 1 d . . .
Si13 Si 0.20877(7) 0.70499(3) 0.30194(3) 0.0231(2) Uani 1 1 d . . .
Si14 Si 0.19708(9) 0.77777(5) 0.37422(5) 0.0522(4) Uani 1 1 d . . .
Si15 Si 0.07084(7) 0.70826(4) 0.13510(4) 0.0279(3) Uani 1 1 d . . .
Si16 Si 0.02572(8) 0.77068(5) 0.05226(5) 0.0451(3) Uani 1 1 d . . .
N1 N 0.2002(2) 0.53896(11) 0.43255(11) 0.0306(8) Uani 1 1 d . . .
N2 N -0.00815(19) 0.51664(10) 0.20750(10) 0.0256(7) Uani 1 1 d . . .
N3 N 0.28687(19) 0.56004(10) 0.05383(10) 0.0240(7) Uani 1 1 d . . .
N4 N 0.43939(19) 0.51181(10) 0.28518(10) 0.0247(7) Uani 1 1 d . . .
N5 N 0.4386(2) 0.74662(11) 0.16828(10) 0.0255(7) Uani 1 1 d . . .
N6 N 0.5613(2) 0.70996(11) 0.39897(11) 0.0293(8) Uani 1 1 d . . .
N7 N 0.15654(19) 0.74608(10) 0.32390(10) 0.0245(7) Uani 1 1 d . . .
N8 N -0.00170(19) 0.73114(11) 0.09030(11) 0.0284(7) Uani 1 1 d . . .
O1 O 0.1030(2) 0.57446(11) 0.35316(11) 0.0396(8) Uani 1 1 d . . .
O2 O 0.2674(2) 0.58900(10) 0.37398(10) 0.0338(7) Uani 1 1 d . . .
O3 O 0.2141(2) 0.51143(10) 0.34395(10) 0.0343(7) Uani 1 1 d . . .
O4 O 0.06464(18) 0.58799(10) 0.25792(9) 0.0273(6) Uani 1 1 d . . .
O5 O 0.1378(2) 0.55644(10) 0.19247(11) 0.0291(7) Uani 1 1 d . . .
O6 O -0.00189(19) 0.59635(10) 0.16587(10) 0.0281(6) Uani 1 1 d . . .
O7 O 0.2362(2) 0.62050(10) 0.10811(10) 0.0274(7) Uani 1 1 d . . .
O8 O 0.3257(2) 0.55464(12) 0.14912(10) 0.0315(7) Uani 1 1 d . . .
O9 O 0.16760(18) 0.54002(10) 0.10403(11) 0.0320(7) Uani 1 1 d . . .
O10 O 0.27281(17) 0.53923(9) 0.26616(10) 0.0247(6) Uani 1 1 d . . .
O11 O 0.39147(16) 0.58340(8) 0.32657(8) 0.0261(6) Uani 1 1 d . . .
O12 O 0.3800(2) 0.58903(10) 0.23665(11) 0.0268(7) Uani 1 1 d . . .
O13 O 0.3774(2) 0.67062(10) 0.12929(10) 0.0296(7) Uani 1 1 d . . .
O14 O 0.29772(16) 0.70491(9) 0.18876(10) 0.0248(6) Uani 1 1 d . . .
O15 O 0.44846(19) 0.67150(12) 0.22116(10) 0.0277(7) Uani 1 1 d . . .
O16 O 0.43672(19) 0.74318(11) 0.32570(10) 0.0310(7) Uani 1 1 d . . .
O17 O 0.42429(19) 0.66541(10) 0.35620(10) 0.0365(7) Uani 1 1 d . . .
O18 O 0.54451(19) 0.68160(11) 0.30943(10) 0.0417(8) Uani 1 1 d . . .
O19 O 0.2570(2) 0.67337(9) 0.34444(9) 0.0312(6) Uani 1 1 d . . .
O20 O 0.2777(2) 0.72412(12) 0.27488(11) 0.0300(8) Uani 1 1 d . . .
O21 O 0.1443(2) 0.67405(10) 0.26519(10) 0.0283(7) Uani 1 1 d . . .
O22 O 0.0906(2) 0.65597(11) 0.12983(11) 0.0297(7) Uani 1 1 d . . .
O23 O 0.1539(2) 0.73670(11) 0.13660(13) 0.0462(10) Uani 1 1 d . . .
O24 O 0.03956(19) 0.71027(11) 0.18505(10) 0.0363(7) Uani 1 1 d . . .
C1 C 0.1513(3) 0.50040(16) 0.43969(14) 0.0438(12) Uani 1 1 d . . .
C2 C 0.1916(5) 0.45826(17) 0.44451(17) 0.0665(19) Uani 1 1 d . . .
C3 C 0.1438(8) 0.4219(2) 0.4511(2) 0.116(4) Uani 1 1 d . . .
H3 H 0.1687 0.3940 0.4550 0.140 Uiso 1 1 calc R . .
C4 C 0.0626(9) 0.4257(3) 0.4521(3) 0.127(5) Uani 1 1 d . . .
H4 H 0.0320 0.4003 0.4553 0.152 Uiso 1 1 calc R . .
C5 C 0.0229(6) 0.4666(4) 0.4484(2) 0.107(4) Uani 1 1 d . . .
H5 H -0.0332 0.4683 0.4499 0.129 Uiso 1 1 calc R . .
C6 C 0.0674(4) 0.5061(2) 0.44229(16) 0.0636(18) Uani 1 1 d . . .
C7 C 0.2852(5) 0.45356(19) 0.4452(2) 0.080(2) Uani 1 1 d . . .
H7A H 0.3028 0.4791 0.4298 0.096 Uiso 1 1 calc R . .
H7B H 0.3162 0.4540 0.4773 0.096 Uiso 1 1 calc R . .
C8 C 0.3085(7) 0.4120(3) 0.4223(3) 0.123(4) Uani 1 1 d . . .
H8A H 0.3679 0.4117 0.4242 0.184 Uiso 1 1 calc R . .
H8B H 0.2795 0.4116 0.3902 0.184 Uiso 1 1 calc R . .
H8C H 0.2931 0.3864 0.4379 0.184 Uiso 1 1 calc R . .
C9 C 0.0273(4) 0.5508(3) 0.44055(19) 0.077(2) Uani 1 1 d . . .
H9A H 0.0467 0.5685 0.4175 0.093 Uiso 1 1 calc R . .
H9B H 0.0472 0.5651 0.4705 0.093 Uiso 1 1 calc R . .
C10 C -0.0690(4) 0.5520(4) 0.4292(2) 0.140(5) Uani 1 1 d . . .
H10A H -0.0877 0.5822 0.4292 0.210 Uiso 1 1 calc R . .
H10B H -0.0895 0.5353 0.4522 0.210 Uiso 1 1 calc R . .
H10C H -0.0900 0.5392 0.3990 0.210 Uiso 1 1 calc R . .
C11 C 0.2231(4) 0.62662(19) 0.4785(2) 0.0703(17) Uani 1 1 d . . .
H11A H 0.1639 0.6280 0.4771 0.105 Uiso 1 1 calc R . .
H11B H 0.2350 0.6404 0.4513 0.105 Uiso 1 1 calc R . .
H11C H 0.2528 0.6419 0.5057 0.105 Uiso 1 1 calc R . .
C12 C 0.2351(4) 0.5416(2) 0.53425(16) 0.0669(17) Uani 1 1 d . . .
H12A H 0.1758 0.5423 0.5329 0.100 Uiso 1 1 calc R . .
H12B H 0.2641 0.5575 0.5612 0.100 Uiso 1 1 calc R . .
H12C H 0.2540 0.5113 0.5361 0.100 Uiso 1 1 calc R . .
C13 C 0.3713(4) 0.5665(2) 0.48379(19) 0.0655(16) Uani 1 1 d . . .
H13A H 0.3827 0.5803 0.4564 0.098 Uiso 1 1 calc R . .
H13B H 0.3902 0.5363 0.4855 0.098 Uiso 1 1 calc R . .
H13C H 0.4002 0.5823 0.5109 0.098 Uiso 1 1 calc R . .
C14 C 0.0217(2) 0.48524(12) 0.24515(13) 0.0256(8) Uani 1 1 d . . .
C15 C -0.0105(3) 0.48873(13) 0.28580(14) 0.0300(9) Uani 1 1 d . . .
C16 C 0.0204(3) 0.45964(14) 0.32246(14) 0.0342(10) Uani 1 1 d . . .
H16 H 0.0006 0.4618 0.3497 0.041 Uiso 1 1 calc R . .
C17 C 0.0793(3) 0.42791(15) 0.31934(16) 0.0393(11) Uani 1 1 d . . .
H17 H 0.0992 0.4091 0.3443 0.047 Uiso 1 1 calc R . .
C18 C 0.1085(3) 0.42401(14) 0.27923(16) 0.0371(10) Uani 1 1 d . . .
H18 H 0.1473 0.4020 0.2771 0.044 Uiso 1 1 calc R . .
C19 C 0.0809(2) 0.45270(13) 0.24148(14) 0.0301(9) Uani 1 1 d . . .
C20 C -0.0777(3) 0.52120(15) 0.29101(15) 0.0367(10) Uani 1 1 d . . .
H20A H -0.0895 0.5405 0.2640 0.044 Uiso 1 1 calc R . .
H20B H -0.0571 0.5395 0.3182 0.044 Uiso 1 1 calc R . .
C21 C -0.1589(3) 0.49872(19) 0.2960(2) 0.0588(14) Uani 1 1 d . . .
H21A H -0.1994 0.5209 0.2992 0.088 Uiso 1 1 calc R . .
H21B H -0.1480 0.4800 0.3230 0.088 Uiso 1 1 calc R . .
H21C H -0.1804 0.4811 0.2689 0.088 Uiso 1 1 calc R . .
C22 C 0.1154(3) 0.44661(15) 0.19824(16) 0.0376(10) Uani 1 1 d . . .
H22A H 0.1738 0.4556 0.2052 0.045 Uiso 1 1 calc R . .
H22B H 0.0854 0.4663 0.1742 0.045 Uiso 1 1 calc R . .
C23 C 0.1094(4) 0.39940(17) 0.1790(2) 0.0573(14) Uani 1 1 d . . .
H23A H 0.1325 0.3985 0.1517 0.086 Uiso 1 1 calc R . .
H23B H 0.0516 0.3904 0.1710 0.086 Uiso 1 1 calc R . .
H23C H 0.1402 0.3796 0.2021 0.086 Uiso 1 1 calc R . .
C24 C -0.1228(3) 0.44331(17) 0.17400(19) 0.0588(15) Uani 1 1 d . . .
H24A H -0.0757 0.4236 0.1775 0.088 Uiso 1 1 calc R . .
H24B H -0.1668 0.4332 0.1490 0.088 Uiso 1 1 calc R . .
H24C H -0.1427 0.4438 0.2023 0.088 Uiso 1 1 calc R . .
C25 C -0.1820(3) 0.53704(17) 0.15410(17) 0.0463(12) Uani 1 1 d . . .
H25A H -0.2015 0.5375 0.1825 0.069 Uiso 1 1 calc R . .
H25B H -0.2258 0.5263 0.1293 0.069 Uiso 1 1 calc R . .
H25C H -0.1664 0.5665 0.1470 0.069 Uiso 1 1 calc R . .
C26 C -0.0547(3) 0.5002(2) 0.10505(16) 0.0563(14) Uani 1 1 d . . .
H26A H -0.0067 0.4812 0.1077 0.084 Uiso 1 1 calc R . .
H26B H -0.0398 0.5299 0.0981 0.084 Uiso 1 1 calc R . .
H26C H -0.0991 0.4896 0.0805 0.084 Uiso 1 1 calc R . .
C27 C 0.3435(3) 0.52349(13) 0.05150(12) 0.0278(9) Uani 1 1 d . . .
C28 C 0.4307(3) 0.53186(15) 0.06040(13) 0.0316(9) Uani 1 1 d . . .
C29 C 0.4837(3) 0.49657(16) 0.05587(14) 0.0397(11) Uani 1 1 d . . .
H29 H 0.5412 0.5015 0.0612 0.048 Uiso 1 1 calc R . .
C30 C 0.4532(3) 0.45486(16) 0.04375(15) 0.0422(11) Uani 1 1 d . . .
H30 H 0.4901 0.4319 0.0414 0.051 Uiso 1 1 calc R . .
C31 C 0.3679(3) 0.44680(15) 0.03505(14) 0.0389(11) Uani 1 1 d . . .
H31 H 0.3477 0.4185 0.0266 0.047 Uiso 1 1 calc R . .
C32 C 0.3112(3) 0.48105(13) 0.03892(13) 0.0307(9) Uani 1 1 d . . .
C33 C 0.4640(3) 0.57789(16) 0.07209(15) 0.0381(10) Uani 1 1 d . . .
H33A H 0.4411 0.5888 0.0977 0.046 Uiso 1 1 calc R . .
H33B H 0.4427 0.5968 0.0455 0.046 Uiso 1 1 calc R . .
C34 C 0.5595(3) 0.58331(19) 0.08542(17) 0.0505(13) Uani 1 1 d . . .
H34A H 0.5732 0.6139 0.0921 0.076 Uiso 1 1 calc R . .
H34B H 0.5834 0.5737 0.0601 0.076 Uiso 1 1 calc R . .
H34C H 0.5818 0.5657 0.1125 0.076 Uiso 1 1 calc R . .
C35 C 0.2189(3) 0.47009(14) 0.02876(15) 0.0388(11) Uani 1 1 d . . .
H35A H 0.2036 0.4559 -0.0015 0.047 Uiso 1 1 calc R . .
H35B H 0.1872 0.4975 0.0271 0.047 Uiso 1 1 calc R . .
C36 C 0.1940(3) 0.43999(16) 0.0647(2) 0.0537(13) Uani 1 1 d . . .
H36A H 0.1348 0.4343 0.0562 0.081 Uiso 1 1 calc R . .
H36B H 0.2074 0.4542 0.0946 0.081 Uiso 1 1 calc R . .
H36C H 0.2241 0.4125 0.0661 0.081 Uiso 1 1 calc R . .
C37 C 0.1326(3) 0.59229(16) -0.00929(15) 0.0394(11) Uani 1 1 d . . .
H37A H 0.1115 0.5625 -0.0121 0.059 Uiso 1 1 calc R . .
H37B H 0.1115 0.6079 -0.0379 0.059 Uiso 1 1 calc R . .
H37C H 0.1145 0.6070 0.0157 0.059 Uiso 1 1 calc R . .
C38 C 0.2868(3) 0.56363(16) -0.04515(13) 0.0395(11) Uani 1 1 d . . .
H38A H 0.2676 0.5334 -0.0480 0.059 Uiso 1 1 calc R . .
H38B H 0.3470 0.5641 -0.0386 0.059 Uiso 1 1 calc R . .
H38C H 0.2652 0.5791 -0.0738 0.059 Uiso 1 1 calc R . .
C39 C 0.2866(3) 0.64953(15) 0.00790(15) 0.0419(11) Uani 1 1 d . . .
H39A H 0.2675 0.6640 0.0327 0.063 Uiso 1 1 calc R . .
H39B H 0.2647 0.6648 -0.0208 0.063 Uiso 1 1 calc R . .
H39C H 0.3467 0.6500 0.0143 0.063 Uiso 1 1 calc R . .
C40 C 0.4275(2) 0.48261(12) 0.24499(12) 0.0243(8) Uani 1 1 d . . .
C41 C 0.3726(3) 0.44634(13) 0.24211(13) 0.0293(9) Uani 1 1 d . . .
C42 C 0.3539(3) 0.42170(14) 0.20072(14) 0.0346(10) Uani 1 1 d . . .
H42 H 0.3169 0.3979 0.1981 0.042 Uiso 1 1 calc R . .
C43 C 0.3895(3) 0.43231(14) 0.16401(14) 0.0372(11) Uani 1 1 d . . .
H43 H 0.3749 0.4164 0.1364 0.045 Uiso 1 1 calc R . .
C44 C 0.4463(3) 0.46609(15) 0.16797(14) 0.0361(10) Uani 1 1 d . . .
H44 H 0.4715 0.4722 0.1432 0.043 Uiso 1 1 calc R . .
C45 C 0.4675(3) 0.49181(13) 0.20848(13) 0.0294(9) Uani 1 1 d . . .
C46 C 0.3341(3) 0.43345(14) 0.28257(15) 0.0379(10) Uani 1 1 d . . .
H46A H 0.2777 0.4454 0.2773 0.045 Uiso 1 1 calc R . .
H46B H 0.3665 0.4469 0.3107 0.045 Uiso 1 1 calc R . .
C47 C 0.3302(3) 0.38374(15) 0.29008(17) 0.0470(12) Uani 1 1 d . . .
H47A H 0.3056 0.3780 0.3162 0.070 Uiso 1 1 calc R . .
H47B H 0.3859 0.3716 0.2960 0.070 Uiso 1 1 calc R . .
H47C H 0.2967 0.3702 0.2628 0.070 Uiso 1 1 calc R . .
C48 C 0.5329(3) 0.52810(15) 0.21079(16) 0.0376(10) Uani 1 1 d . . .
H48A H 0.5153 0.5481 0.1847 0.045 Uiso 1 1 calc R . .
H48B H 0.5366 0.5451 0.2391 0.045 Uiso 1 1 calc R . .
C49 C 0.6187(3) 0.5094(2) 0.2098(2) 0.0654(16) Uani 1 1 d . . .
H49A H 0.6581 0.5332 0.2113 0.098 Uiso 1 1 calc R . .
H49B H 0.6155 0.4930 0.1815 0.098 Uiso 1 1 calc R . .
H49C H 0.6368 0.4900 0.2360 0.098 Uiso 1 1 calc R . .
C50 C 0.6024(3) 0.54612(17) 0.34124(17) 0.0485(12) Uani 1 1 d . . .
H50A H 0.5782 0.5743 0.3459 0.073 Uiso 1 1 calc R . .
H50B H 0.6245 0.5473 0.3137 0.073 Uiso 1 1 calc R . .
H50C H 0.6467 0.5393 0.3676 0.073 Uiso 1 1 calc R . .
C51 C 0.4790(3) 0.49970(18) 0.38882(15) 0.0503(13) Uani 1 1 d . . .
H51A H 0.4545 0.5277 0.3937 0.075 Uiso 1 1 calc R . .
H51B H 0.5242 0.4932 0.4148 0.075 Uiso 1 1 calc R . .
H51C H 0.4372 0.4769 0.3858 0.075 Uiso 1 1 calc R . .
C52 C 0.5677(4) 0.44794(17) 0.32565(18) 0.0583(15) Uani 1 1 d . . .
H52A H 0.5256 0.4252 0.3221 0.087 Uiso 1 1 calc R . .
H52B H 0.6119 0.4413 0.3521 0.087 Uiso 1 1 calc R . .
H52C H 0.5901 0.4492 0.2982 0.087 Uiso 1 1 calc R . .
C53 C 0.4570(3) 0.77765(13) 0.20665(13) 0.0291(9) Uani 1 1 d . . .
C54 C 0.3959(3) 0.80775(13) 0.21447(14) 0.0326(9) Uani 1 1 d . . .
C55 C 0.4153(3) 0.83606(15) 0.25305(16) 0.0420(11) Uani 1 1 d . . .
H55 H 0.3751 0.8558 0.2588 0.050 Uiso 1 1 calc R . .
C56 C 0.4936(3) 0.83492(15) 0.28253(16) 0.0423(11) Uani 1 1 d . . .
H56 H 0.5056 0.8538 0.3081 0.051 Uiso 1 1 calc R . .
C57 C 0.5540(3) 0.80605(15) 0.27429(15) 0.0394(11) Uani 1 1 d . . .
H57 H 0.6066 0.8058 0.2943 0.047 Uiso 1 1 calc R . .
C58 C 0.5373(3) 0.77717(15) 0.23634(13) 0.0333(10) Uani 1 1 d . . .
C59 C 0.3092(3) 0.81150(14) 0.18269(17) 0.0412(11) Uani 1 1 d . . .
H59A H 0.2673 0.8060 0.2008 0.049 Uiso 1 1 calc R . .
H59B H 0.3033 0.7887 0.1589 0.049 Uiso 1 1 calc R . .
C60 C 0.2925(3) 0.85665(16) 0.1592(2) 0.0618(16) Uani 1 1 d . . .
H60A H 0.2370 0.8571 0.1398 0.093 Uiso 1 1 calc R . .
H60B H 0.3328 0.8620 0.1405 0.093 Uiso 1 1 calc R . .
H60C H 0.2972 0.8794 0.1825 0.093 Uiso 1 1 calc R . .
C61 C 0.6042(3) 0.74729(19) 0.22574(17) 0.0494(13) Uani 1 1 d . . .
H61A H 0.5847 0.7169 0.2263 0.059 Uiso 1 1 calc R . .
H61B H 0.6094 0.7535 0.1942 0.059 Uiso 1 1 calc R . .
C62 C 0.6871(4) 0.7497(2) 0.2555(2) 0.0777(19) Uani 1 1 d . . .
H62A H 0.7235 0.7291 0.2447 0.117 Uiso 1 1 calc R . .
H62B H 0.6842 0.7423 0.2868 0.117 Uiso 1 1 calc R . .
H62C H 0.7087 0.7792 0.2548 0.117 Uiso 1 1 calc R . .
C63 C 0.3526(3) 0.76745(17) 0.07006(15) 0.0453(12) Uani 1 1 d . . .
H63A H 0.3176 0.7887 0.0811 0.068 Uiso 1 1 calc R . .
H63B H 0.3248 0.7392 0.0661 0.068 Uiso 1 1 calc R . .
H63C H 0.3629 0.7772 0.0408 0.068 Uiso 1 1 calc R . .
C64 C 0.5223(3) 0.72089(18) 0.09178(16) 0.0497(13) Uani 1 1 d . . .
H64A H 0.5747 0.7182 0.1140 0.075 Uiso 1 1 calc R . .
H64B H 0.5326 0.7307 0.0625 0.075 Uiso 1 1 calc R . .
H64C H 0.4947 0.6926 0.0878 0.075 Uiso 1 1 calc R . .
C65 C 0.5084(3) 0.81763(17) 0.11938(16) 0.0500(13) Uani 1 1 d . . .
H65A H 0.5610 0.8154 0.1415 0.075 Uiso 1 1 calc R . .
H65B H 0.4736 0.8392 0.1300 0.075 Uiso 1 1 calc R . .
H65C H 0.5182 0.8266 0.0898 0.075 Uiso 1 1 calc R . .
C66 C 0.6231(3) 0.74401(14) 0.39755(13) 0.0329(10) Uani 1 1 d . . .
C67 C 0.7000(3) 0.73164(19) 0.38647(16) 0.0488(12) Uani 1 1 d . . .
C68 C 0.7571(4) 0.7651(3) 0.3846(2) 0.0730(19) Uani 1 1 d . . .
H68 H 0.8079 0.7578 0.3771 0.088 Uiso 1 1 calc R . .
C69 C 0.7418(4) 0.8084(2) 0.39336(19) 0.0722(19) Uani 1 1 d . . .
H69 H 0.7813 0.8301 0.3912 0.087 Uiso 1 1 calc R . .
C70 C 0.6675(4) 0.82003(18) 0.40542(18) 0.0600(16) Uani 1 1 d . . .
H70 H 0.6577 0.8495 0.4120 0.072 Uiso 1 1 calc R . .
C71 C 0.6066(3) 0.78774(15) 0.40779(14) 0.0399(11) Uani 1 1 d . . .
C72 C 0.7200(3) 0.6842(2) 0.37612(19) 0.0588(15) Uani 1 1 d . . .
H72A H 0.7445 0.6843 0.3490 0.071 Uiso 1 1 calc R . .
H72B H 0.6675 0.6680 0.3678 0.071 Uiso 1 1 calc R . .
C73 C 0.7783(4) 0.6589(2) 0.4145(2) 0.080(2) Uani 1 1 d . . .
H73A H 0.7861 0.6294 0.4040 0.121 Uiso 1 1 calc R . .
H73B H 0.7542 0.6575 0.4414 0.121 Uiso 1 1 calc R . .
H73C H 0.8314 0.6738 0.4224 0.121 Uiso 1 1 calc R . .
C74 C 0.5256(4) 0.80233(19) 0.4199(2) 0.0624(16) Uani 1 1 d . . .
H74A H 0.4968 0.8219 0.3954 0.075 Uiso 1 1 calc R . .
H74B H 0.4906 0.7763 0.4196 0.075 Uiso 1 1 calc R . .
C75 C 0.5315(5) 0.8244(3) 0.4631(3) 0.103(3) Uani 1 1 d . . .
H75A H 0.4762 0.8321 0.4668 0.155 Uiso 1 1 calc R . .
H75B H 0.5643 0.8509 0.4638 0.155 Uiso 1 1 calc R . .
H75C H 0.5578 0.8052 0.4881 0.155 Uiso 1 1 calc R . .
C76 C 0.6469(3) 0.70415(16) 0.49737(15) 0.0489(13) Uani 1 1 d . . .
H76A H 0.6400 0.7356 0.5004 0.073 Uiso 1 1 calc R . .
H76B H 0.6995 0.6983 0.4891 0.073 Uiso 1 1 calc R . .
H76C H 0.6459 0.6899 0.5264 0.073 Uiso 1 1 calc R . .
C77 C 0.5719(4) 0.62087(15) 0.44468(16) 0.0502(13) Uani 1 1 d . . .
H77A H 0.5266 0.6098 0.4209 0.075 Uiso 1 1 calc R . .
H77B H 0.5711 0.6065 0.4737 0.075 Uiso 1 1 calc R . .
H77C H 0.6242 0.6149 0.4362 0.075 Uiso 1 1 calc R . .
C78 C 0.4591(4) 0.6911(2) 0.46916(19) 0.0629(15) Uani 1 1 d . . .
H78A H 0.4136 0.6799 0.4456 0.094 Uiso 1 1 calc R . .
H78B H 0.4511 0.7223 0.4733 0.094 Uiso 1 1 calc R . .
H78C H 0.4605 0.6759 0.4980 0.094 Uiso 1 1 calc R . .
C79 C 0.0718(3) 0.75511(15) 0.30001(15) 0.0394(11) Uani 1 1 d . . .
C80 C 0.0061(3) 0.72806(18) 0.30913(19) 0.0515(13) Uani 1 1 d . . .
C81 C -0.0752(3) 0.7388(2) 0.2874(2) 0.0622(15) Uani 1 1 d . . .
H81 H -0.1190 0.7219 0.2937 0.075 Uiso 1 1 calc R . .
C82 C -0.0930(3) 0.7732(2) 0.2572(2) 0.0587(14) Uani 1 1 d . . .
H82 H -0.1486 0.7797 0.2434 0.070 Uiso 1 1 calc R . .
C83 C -0.0279(3) 0.79927(18) 0.24640(18) 0.0541(14) Uani 1 1 d . . .
H83 H -0.0397 0.8227 0.2254 0.065 Uiso 1 1 calc R . .
C84 C 0.0532(3) 0.78912(14) 0.26769(14) 0.0331(10) Uani 1 1 d . . .
C85 C 0.0239(4) 0.6889(2) 0.3428(2) 0.0698(17) Uani 1 1 d . . .
H85A H 0.0106 0.6617 0.3252 0.084 Uiso 1 1 calc R . .
H85B H 0.0835 0.6884 0.3567 0.084 Uiso 1 1 calc R . .
C86 C -0.0216(7) 0.6890(4) 0.3801(4) 0.172(6) Uani 1 1 d . . .
H86A H -0.0066 0.6632 0.3992 0.258 Uiso 1 1 calc R . .
H86B H -0.0808 0.6888 0.3670 0.258 Uiso 1 1 calc R . .
H86C H -0.0073 0.7152 0.3987 0.258 Uiso 1 1 calc R . .
C87 C 0.1248(4) 0.8183(2) 0.2585(2) 0.0637(15) Uani 1 1 d . . .
H87A H 0.1518 0.8324 0.2876 0.076 Uiso 1 1 calc R . .
H87B H 0.1660 0.7992 0.2492 0.076 Uiso 1 1 calc R . .
C88 C 0.1009(4) 0.8529(2) 0.2231(2) 0.0727(18) Uani 1 1 d . . .
H88A H 0.1498 0.8692 0.2201 0.109 Uiso 1 1 calc R . .
H88B H 0.0614 0.8727 0.2323 0.109 Uiso 1 1 calc R . .
H88C H 0.0757 0.8394 0.1939 0.109 Uiso 1 1 calc R . .
C89 C 0.2353(5) 0.7418(2) 0.42499(18) 0.090(3) Uani 1 1 d . . .
H89A H 0.2793 0.7231 0.4191 0.136 Uiso 1 1 calc R . .
H89B H 0.1900 0.7238 0.4305 0.136 Uiso 1 1 calc R . .
H89C H 0.2565 0.7599 0.4519 0.136 Uiso 1 1 calc R . .
C90 C 0.2889(4) 0.8119(3) 0.3657(3) 0.122(4) Uani 1 1 d . . .
H90A H 0.2714 0.8311 0.3394 0.183 Uiso 1 1 calc R . .
H90B H 0.3325 0.7926 0.3604 0.183 Uiso 1 1 calc R . .
H90C H 0.3096 0.8294 0.3931 0.183 Uiso 1 1 calc R . .
C91 C 0.1124(3) 0.81426(18) 0.38608(17) 0.0533(14) Uani 1 1 d . . .
H91A H 0.0924 0.8331 0.3597 0.080 Uiso 1 1 calc R . .
H91B H 0.1340 0.8322 0.4130 0.080 Uiso 1 1 calc R . .
H91C H 0.0671 0.7963 0.3917 0.080 Uiso 1 1 calc R . .
C92 C -0.0871(2) 0.71365(13) 0.08049(13) 0.0299(9) Uani 1 1 d . . .
C93 C -0.1063(3) 0.67504(15) 0.05338(16) 0.0433(12) Uani 1 1 d . . .
C94 C -0.1886(3) 0.65932(17) 0.0451(2) 0.0588(15) Uani 1 1 d . . .
H94 H -0.2024 0.6335 0.0278 0.071 Uiso 1 1 calc R . .
C95 C -0.2499(3) 0.68117(19) 0.06186(19) 0.0552(14) Uani 1 1 d . . .
H95 H -0.3042 0.6699 0.0562 0.066 Uiso 1 1 calc R . .
C96 C -0.2308(3) 0.71932(17) 0.08676(16) 0.0429(11) Uani 1 1 d . . .
H96 H -0.2728 0.7343 0.0973 0.052 Uiso 1 1 calc R . .
C97 C -0.1499(3) 0.73627(14) 0.09669(14) 0.0328(10) Uani 1 1 d . . .
C98 C -0.0451(3) 0.65138(19) 0.03084(19) 0.0633(17) Uani 1 1 d . . .
H98A H -0.0487 0.6197 0.0358 0.076 Uiso 1 1 calc R . .
H98B H 0.0114 0.6609 0.0451 0.076 Uiso 1 1 calc R . .
C99 C -0.0632(4) 0.6612(3) -0.0230(2) 0.094(3) Uani 1 1 d . . .
H99A H -0.0237 0.6454 -0.0366 0.141 Uiso 1 1 calc R . .
H99B H -0.0580 0.6925 -0.0279 0.141 Uiso 1 1 calc R . .
H99C H -0.1191 0.6517 -0.0372 0.141 Uiso 1 1 calc R . .
C100 C -0.1296(3) 0.77931(18) 0.12387(17) 0.0492(13) Uani 1 1 d . . .
H10D H -0.0881 0.7727 0.1521 0.059 Uiso 1 1 calc R . .
H10E H -0.1035 0.7993 0.1054 0.059 Uiso 1 1 calc R . .
C101 C -0.2007(4) 0.8037(2) 0.1375(2) 0.077(2) Uani 1 1 d . . .
H10D H -0.1799 0.8303 0.1539 0.115 Uiso 1 1 calc R . .
H10E H -0.2256 0.7851 0.1573 0.115 Uiso 1 1 calc R . .
H10F H -0.2421 0.8112 0.1101 0.115 Uiso 1 1 calc R . .
C102 C 0.1048(4) 0.7479(3) 0.0216(2) 0.080(2) Uani 1 1 d . . .
H10G H 0.0830 0.7215 0.0051 0.120 Uiso 1 1 calc R . .
H10H H 0.1553 0.7409 0.0440 0.120 Uiso 1 1 calc R . .
H10I H 0.1167 0.7695 0.0000 0.120 Uiso 1 1 calc R . .
C103 C 0.0707(4) 0.82137(19) 0.0834(2) 0.0706(18) Uani 1 1 d . . .
H10J H 0.0312 0.8339 0.0995 0.106 Uiso 1 1 calc R . .
H10K H 0.0828 0.8425 0.0614 0.106 Uiso 1 1 calc R . .
H10L H 0.1215 0.8140 0.1054 0.106 Uiso 1 1 calc R . .
C104 C -0.0719(3) 0.7869(2) 0.00893(19) 0.0657(17) Uani 1 1 d . . .
H10M H -0.0964 0.7610 -0.0077 0.099 Uiso 1 1 calc R . .
H10N H -0.0580 0.8080 -0.0126 0.099 Uiso 1 1 calc R . .
H10O H -0.1112 0.8000 0.0249 0.099 Uiso 1 1 calc R . .
C105 C 0.8753(2) 0.65423(13) 0.18158(14) 0.0276(9) Uani 1 1 d . . .
H10P H 0.9292 0.6522 0.2025 0.041 Uiso 1 1 calc R . .
H10Q H 0.8672 0.6838 0.1692 0.041 Uiso 1 1 calc R . .
H10R H 0.8724 0.6335 0.1566 0.041 Uiso 1 1 calc R . .
C106 C 0.8120(3) 0.64434(14) 0.20587(16) 0.0380(10) Uani 1 1 d . . .
C107 C 0.8336(3) 0.63203(16) 0.25294(17) 0.0487(12) Uani 1 1 d . . .
H107 H 0.8897 0.6307 0.2684 0.058 Uiso 1 1 calc R . .
C108 C 0.7713(4) 0.62197(18) 0.27615(19) 0.0617(16) Uani 1 1 d . . .
H108 H 0.7856 0.6138 0.3073 0.074 Uiso 1 1 calc R . .
C109 C 0.6882(4) 0.62387(18) 0.2535(2) 0.0634(16) Uani 1 1 d . . .
H109 H 0.6465 0.6179 0.2696 0.076 Uiso 1 1 calc R . .
C110 C 0.6669(3) 0.63446(17) 0.2075(2) 0.0536(13) Uani 1 1 d . . .
H110 H 0.6108 0.6348 0.1920 0.064 Uiso 1 1 calc R . .
C111 C 0.7276(3) 0.64462(16) 0.18395(17) 0.0421(11) Uani 1 1 d . . .
H111 H 0.7122 0.6519 0.1525 0.050 Uiso 1 1 calc R . .
H1 H 0.085(4) 0.577(2) 0.329(2) 0.08(2) Uiso 1 1 d . . .
H2 H 0.314(3) 0.5742(14) 0.3885(14) 0.026(11) Uiso 1 1 d . . .
H3 H 0.181(3) 0.4947(16) 0.3381(16) 0.033(14) Uiso 1 1 d . . .
H4 H 0.090(3) 0.6074(15) 0.2596(15) 0.026(13) Uiso 1 1 d . . .
H5 H 0.169(3) 0.5499(16) 0.2071(16) 0.024(15) Uiso 1 1 d . . .
H6 H -0.035(3) 0.6075(17) 0.1726(17) 0.038(16) Uiso 1 1 d . . .
H7 H 0.203(3) 0.6274(15) 0.1119(16) 0.019(15) Uiso 1 1 d . . .
H8 H 0.340(3) 0.5351(14) 0.1486(15) 0.017(14) Uiso 1 1 d . . .
H9 H 0.150(4) 0.540(2) 0.126(2) 0.07(2) Uiso 1 1 d . . .
H10 H 0.257(3) 0.5310(15) 0.2868(16) 0.029(13) Uiso 1 1 d . . .
H11 H 0.420(5) 0.630(3) 0.334(3) 0.16(3) Uiso 1 1 d . . .
H12 H 0.364(3) 0.5795(15) 0.2200(15) 0.014(14) Uiso 1 1 d . . .
H13 H 0.342(3) 0.6593(18) 0.1257(18) 0.039(17) Uiso 1 1 d . . .
H14 H 0.296(3) 0.7105(16) 0.2126(17) 0.039(15) Uiso 1 1 d . . .
H15 H 0.434(3) 0.6538(16) 0.2261(16) 0.023(16) Uiso 1 1 d . . .
H16 H 0.456(3) 0.7606(14) 0.3193(14) 0.013(13) Uiso 1 1 d . . .
H17 H 0.393(2) 0.6735(11) 0.3797(12) 0.009(8) Uiso 1 1 d . . .
H18 H 0.519(4) 0.685(2) 0.278(2) 0.09(2) Uiso 1 1 d . . .
H19 H 0.313(5) 0.670(2) 0.346(2) 0.09(2) Uiso 1 1 d . . .
H20 H 0.308(3) 0.7290(15) 0.2841(15) 0.006(14) Uiso 1 1 d . . .
H21 H 0.121(3) 0.6828(15) 0.2466(16) 0.026(14) Uiso 1 1 d . . .
H22 H 0.068(3) 0.6426(17) 0.1359(18) 0.034(18) Uiso 1 1 d . . .
H23 H 0.187(3) 0.7270(17) 0.1472(18) 0.037(16) Uiso 1 1 d . . .
H24 H 0.031(3) 0.7351(19) 0.1897(19) 0.055(18) Uiso 1 1 d . . .

loop_
_atom_site_aniso_label
_atom_site_aniso_U_11
_atom_site_aniso_U_22
_atom_site_aniso_U_33
_atom_site_aniso_U_23
_atom_site_aniso_U_13
_atom_site_aniso_U_12
Si1 0.0457(7) 0.0266(6) 0.0226(5) 0.0014(4) 0.0134(5) -0.0072(5)
Si2 0.0524(8) 0.0431(7) 0.0257(6) -0.0026(5) 0.0104(5) -0.0152(6)
Si3 0.0214(5) 0.0272(5) 0.0184(5) -0.0011(4) 0.0036(4) -0.0026(4)
Si4 0.0289(6) 0.0382(6) 0.0281(6) -0.0079(5) -0.0002(5) -0.0067(5)
Si5 0.0238(5) 0.0268(5) 0.0160(5) -0.0029(4) 0.0045(4) -0.0001(4)
Si6 0.0303(6) 0.0344(6) 0.0172(5) 0.0009(4) 0.0034(4) 0.0014(5)
Si7 0.0230(5) 0.0213(5) 0.0180(5) -0.0004(4) 0.0024(4) 0.0024(4)
Si8 0.0350(6) 0.0351(6) 0.0267(6) -0.0006(5) -0.0045(5) 0.0115(5)
Si9 0.0192(5) 0.0276(5) 0.0174(5) -0.0025(4) 0.0034(4) -0.0039(4)
Si10 0.0359(6) 0.0446(7) 0.0232(6) -0.0013(5) 0.0082(5) -0.0168(5)
Si11 0.0304(6) 0.0315(6) 0.0243(5) -0.0054(4) -0.0050(5) 0.0023(5)
Si12 0.0482(7) 0.0369(7) 0.0221(6) -0.0051(5) 0.0015(5) -0.0023(6)
Si13 0.0268(5) 0.0244(5) 0.0179(5) -0.0018(4) 0.0042(4) 0.0050(4)
Si14 0.0518(8) 0.0565(9) 0.0420(8) -0.0181(6) -0.0033(6) 0.0169(7)
Si15 0.0217(5) 0.0253(6) 0.0313(6) 0.0026(4) -0.0058(4) 0.0017(4)
Si16 0.0317(7) 0.0604(9) 0.0394(7) 0.0182(6) -0.0002(5) 0.0029(6)
N1 0.041(2) 0.0276(18) 0.0251(17) 0.0028(13) 0.0118(15) -0.0086(15)
N2 0.0244(17) 0.0285(17) 0.0227(16) -0.0006(13) 0.0027(13) -0.0032(14)
N3 0.0244(16) 0.0292(17) 0.0187(15) -0.0024(12) 0.0056(13) 0.0008(14)
N4 0.0272(17) 0.0248(17) 0.0203(15) -0.0015(12) 0.0015(13) 0.0046(13)
N5 0.0256(17) 0.0315(18) 0.0202(15) -0.0029(13) 0.0066(13) -0.0069(14)
N6 0.0331(18) 0.0289(18) 0.0216(16) -0.0033(13) -0.0032(14) 0.0008(15)
N7 0.0198(16) 0.0302(17) 0.0229(16) -0.0028(13) 0.0033(13) 0.0053(13)
N8 0.0203(16) 0.0317(18) 0.0288(17) 0.0006(14) -0.0045(13) 0.0017(14)
O1 0.049(2) 0.0475(19) 0.0228(16) 0.0029(14) 0.0080(15) 0.0024(15)
O2 0.0392(17) 0.0346(16) 0.0296(15) 0.0001(12) 0.0118(13) -0.0018(14)
O3 0.0438(18) 0.0301(17) 0.0317(16) -0.0048(13) 0.0140(14) -0.0104(15)
O4 0.0300(16) 0.0301(16) 0.0219(14) -0.0023(12) 0.0060(11) -0.0086(14)
O5 0.0235(16) 0.0405(18) 0.0228(15) 0.0009(13) 0.0039(13) 0.0005(14)
O6 0.0237(15) 0.0337(16) 0.0266(15) 0.0013(12) 0.0050(12) 0.0027(13)
O7 0.0218(16) 0.0326(17) 0.0287(16) -0.0043(12) 0.0076(13) 0.0006(14)
O8 0.0349(17) 0.0361(19) 0.0218(15) -0.0004(13) 0.0026(12) 0.0117(15)
O9 0.0337(16) 0.0366(17) 0.0294(16) -0.0050(13) 0.0147(14) -0.0074(13)
O10 0.0247(14) 0.0290(15) 0.0219(14) 0.0010(11) 0.0081(12) -0.0004(11)
O11 0.0290(14) 0.0246(14) 0.0221(13) -0.0035(10) 0.0000(11) 0.0010(11)
O12 0.0307(17) 0.0250(16) 0.0232(16) -0.0008(13) 0.0026(14) 0.0009(13)
O13 0.0303(17) 0.0381(17) 0.0223(14) -0.0074(12) 0.0098(12) -0.0106(15)
O14 0.0255(14) 0.0304(15) 0.0183(14) -0.0017(11) 0.0042(11) -0.0043(11)
O15 0.0238(15) 0.0309(18) 0.0260(15) 0.0012(13) 0.0004(11) -0.0030(14)
O16 0.0290(16) 0.0301(18) 0.0309(16) 0.0007(13) 0.0001(13) -0.0035(14)
O17 0.0362(17) 0.0375(17) 0.0349(16) -0.0039(13) 0.0058(14) 0.0047(14)
O18 0.0351(17) 0.063(2) 0.0249(16) -0.0072(14) 0.0013(13) 0.0095(15)
O19 0.0406(18) 0.0292(15) 0.0240(14) 0.0027(11) 0.0074(13) 0.0097(13)
O20 0.0229(18) 0.043(2) 0.0233(16) -0.0046(13) 0.0024(14) 0.0030(15)
O21 0.0348(17) 0.0275(16) 0.0210(15) -0.0007(12) 0.0030(13) 0.0010(13)
O22 0.0243(16) 0.0284(17) 0.0382(18) 0.0056(13) 0.0106(13) 0.0018(14)
O23 0.0284(18) 0.0371(19) 0.062(2) 0.0194(16) -0.0140(16) -0.0032(15)
O24 0.0405(18) 0.0331(18) 0.0293(16) -0.0041(13) -0.0052(13) 0.0107(14)
C1 0.069(3) 0.046(3) 0.019(2) -0.0018(18) 0.015(2) -0.029(2)
C2 0.134(6) 0.037(3) 0.030(3) 0.001(2) 0.021(3) -0.031(3)
C3 0.256(13) 0.057(4) 0.057(4) -0.016(3) 0.079(6) -0.068(6)
C4 0.231(13) 0.099(7) 0.073(5) -0.048(5) 0.080(7) -0.115(8)
C5 0.122(6) 0.175(9) 0.036(3) -0.032(4) 0.044(4) -0.106(7)
C6 0.071(4) 0.101(5) 0.023(2) -0.011(3) 0.020(2) -0.045(4)
C7 0.138(7) 0.044(3) 0.056(4) 0.009(3) 0.020(4) 0.022(4)
C8 0.192(10) 0.074(5) 0.093(6) -0.022(4) 0.009(6) 0.034(6)
C9 0.046(3) 0.153(7) 0.037(3) 0.008(4) 0.019(2) -0.003(4)
C10 0.048(4) 0.319(15) 0.055(4) -0.026(6) 0.016(3) 0.005(6)
C11 0.100(5) 0.052(3) 0.062(4) -0.021(3) 0.025(3) -0.015(3)
C12 0.087(4) 0.088(4) 0.024(2) -0.001(2) 0.008(3) -0.035(4)
C13 0.058(3) 0.085(4) 0.048(3) 0.000(3) -0.001(3) -0.017(3)
C14 0.024(2) 0.026(2) 0.026(2) -0.0004(15) 0.0021(16) -0.0077(16)
C15 0.033(2) 0.027(2) 0.030(2) -0.0037(16) 0.0049(17) -0.0124(17)
C16 0.040(2) 0.035(2) 0.028(2) 0.0000(17) 0.0081(18) -0.011(2)
C17 0.041(3) 0.033(2) 0.040(3) 0.0105(19) 0.001(2) -0.011(2)
C18 0.033(2) 0.028(2) 0.048(3) 0.0094(19) 0.006(2) 0.0002(18)
C19 0.027(2) 0.027(2) 0.038(2) -0.0020(17) 0.0084(17) -0.0059(17)
C20 0.044(3) 0.039(2) 0.031(2) -0.0030(18) 0.0156(19) -0.003(2)
C21 0.040(3) 0.061(3) 0.079(4) -0.002(3) 0.021(3) -0.004(3)
C22 0.035(2) 0.037(2) 0.045(3) 0.0038(19) 0.019(2) 0.0019(19)
C23 0.071(4) 0.048(3) 0.061(3) -0.014(3) 0.031(3) -0.011(3)
C24 0.057(3) 0.051(3) 0.058(3) -0.008(2) -0.011(3) -0.019(3)
C25 0.026(2) 0.053(3) 0.052(3) -0.010(2) -0.008(2) -0.002(2)
C26 0.052(3) 0.081(4) 0.032(3) -0.018(2) 0.000(2) -0.008(3)
C27 0.033(2) 0.034(2) 0.0169(18) 0.0004(15) 0.0069(16) 0.0066(18)
C28 0.030(2) 0.047(3) 0.0196(19) -0.0013(17) 0.0089(16) 0.0037(19)
C29 0.034(2) 0.058(3) 0.028(2) 0.001(2) 0.0099(18) 0.010(2)
C30 0.048(3) 0.052(3) 0.030(2) -0.001(2) 0.018(2) 0.021(2)
C31 0.051(3) 0.038(2) 0.028(2) -0.0065(18) 0.010(2) 0.007(2)
C32 0.038(2) 0.033(2) 0.0200(19) -0.0022(16) 0.0027(17) 0.0077(18)
C33 0.029(2) 0.052(3) 0.034(2) -0.003(2) 0.0084(18) 0.000(2)
C34 0.031(2) 0.075(4) 0.047(3) -0.013(2) 0.011(2) -0.007(2)
C35 0.037(2) 0.033(2) 0.041(2) -0.0117(19) -0.004(2) 0.0031(19)
C36 0.040(3) 0.038(3) 0.083(4) 0.006(3) 0.013(3) -0.004(2)
C37 0.036(2) 0.050(3) 0.030(2) 0.0041(19) 0.0023(19) 0.007(2)
C38 0.044(3) 0.056(3) 0.020(2) 0.0023(19) 0.0080(18) 0.007(2)
C39 0.052(3) 0.042(3) 0.029(2) 0.0105(19) 0.004(2) -0.001(2)
C40 0.027(2) 0.0203(19) 0.0228(19) -0.0005(15) 0.0002(15) 0.0093(16)
C41 0.032(2) 0.026(2) 0.028(2) -0.0034(16) 0.0030(17) 0.0088(17)
C42 0.039(2) 0.030(2) 0.032(2) -0.0069(17) 0.0018(19) 0.0038(19)
C43 0.048(3) 0.034(2) 0.025(2) -0.0064(17) -0.0022(19) 0.014(2)
C44 0.045(3) 0.040(3) 0.024(2) 0.0017(18) 0.0102(18) 0.013(2)
C45 0.032(2) 0.031(2) 0.027(2) 0.0002(16) 0.0077(17) 0.0131(17)
C46 0.044(3) 0.029(2) 0.042(2) -0.0040(18) 0.011(2) -0.0013(19)
C47 0.061(3) 0.034(3) 0.048(3) 0.011(2) 0.019(2) 0.014(2)
C48 0.038(2) 0.040(3) 0.039(2) 0.0005(19) 0.017(2) 0.005(2)
C49 0.043(3) 0.068(4) 0.092(4) -0.012(3) 0.029(3) 0.005(3)
C50 0.031(2) 0.061(3) 0.048(3) -0.012(2) -0.003(2) 0.003(2)
C51 0.063(3) 0.056(3) 0.027(2) 0.006(2) -0.001(2) 0.003(3)
C52 0.062(3) 0.054(3) 0.047(3) -0.004(2) -0.015(3) 0.029(3)
C53 0.035(2) 0.029(2) 0.024(2) -0.0047(16) 0.0085(17) -0.0128(18)
C54 0.037(2) 0.025(2) 0.037(2) -0.0001(17) 0.0107(19) -0.0077(18)
C55 0.050(3) 0.029(2) 0.052(3) -0.009(2) 0.022(2) -0.008(2)
C56 0.057(3) 0.037(3) 0.037(2) -0.013(2) 0.020(2) -0.024(2)
C57 0.037(2) 0.048(3) 0.032(2) -0.0102(19) 0.0038(19) -0.023(2)
C58 0.029(2) 0.045(3) 0.024(2) -0.0035(18) 0.0045(17) -0.0107(19)
C59 0.032(2) 0.029(2) 0.061(3) 0.001(2) 0.009(2) -0.0028(19)
C60 0.043(3) 0.035(3) 0.096(4) 0.013(3) -0.008(3) -0.005(2)
C61 0.029(2) 0.071(3) 0.046(3) -0.016(2) 0.002(2) -0.011(2)
C62 0.044(3) 0.076(4) 0.105(5) -0.017(4) -0.003(3) -0.005(3)
C63 0.051(3) 0.051(3) 0.031(2) 0.005(2) 0.004(2) -0.019(2)
C64 0.047(3) 0.069(3) 0.037(3) -0.008(2) 0.021(2) -0.017(3)
C65 0.057(3) 0.060(3) 0.033(2) 0.006(2) 0.008(2) -0.025(3)
C66 0.033(2) 0.043(3) 0.0186(19) -0.0014(17) -0.0029(17) -0.0023(19)
C67 0.040(3) 0.074(4) 0.032(2) -0.011(2) 0.009(2) -0.003(3)
C68 0.055(4) 0.115(6) 0.054(3) -0.024(3) 0.022(3) -0.026(4)
C69 0.084(5) 0.090(5) 0.044(3) -0.006(3) 0.017(3) -0.047(4)
C70 0.081(4) 0.047(3) 0.042(3) -0.006(2) -0.007(3) -0.023(3)
C71 0.045(3) 0.039(3) 0.029(2) -0.0044(18) -0.0059(19) -0.004(2)
C72 0.041(3) 0.081(4) 0.056(3) -0.016(3) 0.014(2) 0.011(3)
C73 0.053(4) 0.099(5) 0.083(5) -0.017(4) 0.002(3) 0.013(3)
C74 0.056(3) 0.056(3) 0.067(4) -0.029(3) -0.005(3) 0.011(3)
C75 0.099(5) 0.118(6) 0.107(6) -0.072(5) 0.053(5) -0.049(5)
C76 0.067(3) 0.047(3) 0.025(2) -0.0001(19) -0.009(2) 0.000(2)
C77 0.072(4) 0.034(3) 0.038(3) 0.005(2) -0.002(2) -0.004(2)
C78 0.069(4) 0.076(4) 0.051(3) -0.012(3) 0.029(3) -0.011(3)
C79 0.037(2) 0.046(3) 0.034(2) -0.010(2) 0.0057(19) 0.009(2)
C80 0.039(3) 0.056(3) 0.063(3) -0.001(3) 0.018(2) 0.002(2)
C81 0.031(3) 0.089(4) 0.064(4) 0.012(3) 0.006(2) -0.001(3)
C82 0.030(3) 0.074(4) 0.069(4) -0.001(3) 0.004(2) 0.006(3)
C83 0.054(3) 0.055(3) 0.047(3) -0.008(2) -0.003(2) 0.021(3)
C84 0.033(2) 0.038(2) 0.027(2) -0.0038(17) 0.0037(17) 0.0124(19)
C85 0.063(4) 0.078(4) 0.072(4) 0.015(3) 0.023(3) -0.002(3)
C86 0.198(11) 0.210(12) 0.152(9) 0.116(9) 0.134(9) 0.112(10)
C87 0.052(3) 0.065(4) 0.075(4) 0.013(3) 0.015(3) 0.012(3)
C88 0.084(4) 0.055(4) 0.080(4) 0.022(3) 0.020(4) 0.015(3)
C89 0.147(7) 0.067(4) 0.038(3) -0.022(3) -0.021(4) 0.053(4)
C90 0.045(4) 0.154(8) 0.170(8) -0.112(7) 0.031(4) -0.026(4)
C91 0.055(3) 0.063(3) 0.038(3) -0.023(2) 0.001(2) 0.024(3)
C92 0.023(2) 0.033(2) 0.029(2) 0.0011(17) -0.0062(16) 0.0005(17)
C93 0.031(2) 0.037(3) 0.051(3) -0.004(2) -0.014(2) 0.005(2)
C94 0.045(3) 0.041(3) 0.076(4) -0.006(3) -0.018(3) -0.007(2)
C95 0.026(2) 0.061(3) 0.069(3) 0.016(3) -0.011(2) -0.008(2)
C96 0.024(2) 0.059(3) 0.042(3) 0.014(2) -0.0014(19) 0.006(2)
C97 0.029(2) 0.037(2) 0.029(2) 0.0065(17) 0.0012(17) 0.0067(18)
C98 0.046(3) 0.060(3) 0.068(4) -0.034(3) -0.021(3) 0.018(3)
C99 0.059(4) 0.124(6) 0.085(5) -0.060(4) -0.015(3) 0.023(4)
C100 0.040(3) 0.062(3) 0.043(3) -0.011(2) 0.002(2) 0.013(2)
C101 0.063(4) 0.083(5) 0.076(4) -0.020(3) -0.004(3) 0.034(3)
C102 0.048(3) 0.145(7) 0.049(3) 0.005(4) 0.014(3) -0.004(4)
C103 0.050(3) 0.054(3) 0.096(5) 0.034(3) -0.010(3) -0.004(3)
C104 0.049(3) 0.090(4) 0.051(3) 0.033(3) -0.003(3) 0.005(3)
C105 0.0161(18) 0.029(2) 0.038(2) 0.0067(17) 0.0073(16) 0.0078(16)
C106 0.038(2) 0.031(2) 0.045(3) -0.0063(19) 0.010(2) 0.0045(19)
C107 0.053(3) 0.047(3) 0.044(3) -0.008(2) 0.005(2) 0.010(2)
C108 0.104(5) 0.046(3) 0.045(3) -0.005(2) 0.036(3) 0.009(3)
C109 0.074(4) 0.047(3) 0.086(5) -0.011(3) 0.054(4) -0.003(3)
C110 0.043(3) 0.052(3) 0.070(4) -0.016(3) 0.022(3) -0.005(2)
C111 0.035(3) 0.045(3) 0.047(3) -0.002(2) 0.011(2) 0.002(2)

loop_
_atom_type_symbol
_atom_type_description
_atom_type_scat_dispersion_real
_atom_type_scat_dispersion_imag
_atom_type_scat_source
C C 0.0033 0.0016 'International Tables Vol C Tables 4.2.6.8 and 6.1.1.4'
H H 0.0000 0.0000 'International Tables Vol C Tables 4.2.6.8 and 6.1.1.4'
N N 0.0061 0.0033 'International Tables Vol C Tables 4.2.6.8 and 6.1.1.4'
O O 0.0106 0.0060 'International Tables Vol C Tables 4.2.6.8 and 6.1.1.4'
Si Si 0.0817 0.0704 'International Tables Vol C Tables 4.2.6.8 and 6.1.1.4'

loop_
_geom_bond_atom_site_label_1
_geom_bond_atom_site_label_2
_geom_bond_distance
_geom_bond_site_symmetry_2
_geom_bond_publ_flag
Si1 O1 1.620(4) . ?
Si1 O2 1.624(3) . ?
Si1 O3 1.651(3) . ?
Si1 N1 1.704(3) . ?
Si2 N1 1.754(3) . ?
Si2 C11 1.853(6) . ?
Si2 C13 1.853(6) . ?
Si2 C12 1.859(5) . ?
Si3 O5 1.621(3) . ?
Si3 O6 1.626(3) . ?
Si3 O4 1.637(3) . ?
Si3 N2 1.708(3) . ?
Si4 N2 1.767(3) . ?
Si4 C25 1.845(5) . ?
Si4 C26 1.859(5) . ?
Si4 C24 1.859(5) . ?
Si5 O9 1.611(3) . ?
Si5 O7 1.615(3) . ?
Si5 O8 1.644(3) . ?
Si5 N3 1.708(3) . ?
Si6 N3 1.760(3) . ?
Si6 C39 1.856(5) . ?
Si6 C38 1.861(4) . ?
Si6 C37 1.861(4) . ?
Si7 O12 1.625(3) . ?
Si7 O11 1.630(3) . ?
Si7 O10 1.630(3) . ?
Si7 N4 1.709(3) . ?
Si7 H12 1.84(4) . ?
Si8 N4 1.759(3) . ?
Si8 C52 1.854(5) . ?
Si8 C50 1.865(5) . ?
Si8 C51 1.868(5) . ?
Si9 O13 1.609(3) . ?
Si9 O14 1.631(3) . ?
Si9 O15 1.638(3) . ?
Si9 N5 1.713(3) . ?
Si9 H13 1.94(5) . ?
Si9 H15 1.98(5) . ?
Si10 N5 1.758(3) . ?
Si10 C64 1.868(5) . ?
Si10 C63 1.868(5) . ?
Si10 C65 1.881(5) . ?
Si11 O18 1.615(3) . ?
Si11 O17 1.615(3) . ?
Si11 O16 1.641(3) . ?
Si11 N6 1.706(3) . ?
Si12 N6 1.754(3) . ?
Si12 C78 1.856(6) . ?
Si12 C76 1.867(5) . ?
Si12 C77 1.869(5) . ?
Si13 O20 1.622(4) . ?
Si13 O21 1.629(3) . ?
Si13 O19 1.632(3) . ?
Si13 N7 1.710(3) . ?
Si13 H20 1.95(4) . ?
Si14 N7 1.766(3) . ?
Si14 C89 1.841(6) . ?
Si14 C91 1.860(5) . ?
Si14 C90 1.880(8) . ?
Si15 O23 1.598(4) . ?
Si15 O22 1.623(3) . ?
Si15 O24 1.661(3) . ?
Si15 N8 1.713(3) . ?
Si15 H22 1.98(5) . ?
Si15 H23 1.93(5) . ?
Si16 N8 1.760(4) . ?
Si16 C103 1.849(6) . ?
Si16 C102 1.862(6) . ?
Si16 C104 1.876(5) . ?
N1 C1 1.452(5) . ?
N2 C14 1.458(5) . ?
N3 C27 1.450(5) . ?
N4 C40 1.454(5) . ?
N5 C53 1.447(5) . ?
N6 C66 1.447(5) . ?
N7 C79 1.435(5) . ?
N8 C92 1.460(5) . ?
O1 H1 0.71(6) . ?
O2 H2 0.90(4) . ?
O3 H3 0.73(5) . ?
O4 H4 0.71(5) . ?
O5 H5 0.62(4) . ?
O6 H6 0.70(5) . ?
O7 H7 0.62(4) . ?
O8 H8 0.64(4) . ?
O9 H9 0.76(6) . ?
O10 H10 0.75(5) . ?
O12 H12 0.58(4) . ?
O13 H13 0.65(5) . ?
O14 H14 0.73(5) . ?
O15 H15 0.62(5) . ?
O16 H16 0.66(4) . ?
O17 H11 1.24(9) . ?
O17 H17 0.98(4) . ?
O18 H18 0.92(6) . ?
O19 H19 0.90(7) . ?
O20 H20 0.53(4) . ?
O21 H21 0.65(4) . ?
O22 H22 0.60(5) . ?
O23 H23 0.63(5) . ?
O24 H24 0.78(6) . ?
C1 C6 1.401(8) . ?
C1 C2 1.424(8) . ?
C2 C3 1.385(9) . ?
C2 C7 1.531(10) . ?
C3 C4 1.338(15) . ?
C3 H3 0.9300 . ?
C4 C5 1.385(14) . ?
C4 H4 0.9300 . ?
C5 C6 1.427(9) . ?
C5 H5 0.9300 . ?
C6 C9 1.493(10) . ?
C7 C8 1.510(9) . ?
C7 H7A 0.9700 . ?
C7 H7B 0.9700 . ?
C8 H8A 0.9600 . ?
C8 H8B 0.9600 . ?
C8 H8C 0.9600 . ?
C9 C10 1.537(9) . ?
C9 H9A 0.9700 . ?
C9 H9B 0.9700 . ?
C10 H10A 0.9600 . ?
C10 H10B 0.9600 . ?
C10 H10C 0.9600 . ?
C11 H11A 0.9600 . ?
C11 H11B 0.9600 . ?
C11 H11C 0.9600 . ?
C12 H12A 0.9600 . ?
C12 H12B 0.9600 . ?
C12 H12C 0.9600 . ?
C13 H13A 0.9600 . ?
C13 H13B 0.9600 . ?
C13 H13C 0.9600 . ?
C14 C19 1.399(6) . ?
C14 C15 1.413(6) . ?
C15 C16 1.396(6) . ?
C15 C20 1.504(6) . ?
C16 C17 1.374(6) . ?
C16 H16 0.9300 . ?
C17 C18 1.374(7) . ?
C17 H17 0.9300 . ?
C18 C19 1.403(6) . ?
C18 H18 0.9300 . ?
C19 C22 1.513(6) . ?
C20 C21 1.525(7) . ?
C20 H20A 0.9700 . ?
C20 H20B 0.9700 . ?
C21 H21A 0.9600 . ?
C21 H21B 0.9600 . ?
C21 H21C 0.9600 . ?
C22 C23 1.527(6) . ?
C22 H22A 0.9700 . ?
C22 H22B 0.9700 . ?
C23 H23A 0.9600 . ?
C23 H23B 0.9600 . ?
C23 H23C 0.9600 . ?
C24 H24A 0.9600 . ?
C24 H24B 0.9600 . ?
C24 H24C 0.9600 . ?
C25 H25A 0.9600 . ?
C25 H25B 0.9600 . ?
C25 H25C 0.9600 . ?
C26 H26A 0.9600 . ?
C26 H26B 0.9600 . ?
C26 H26C 0.9600 . ?
C27 C32 1.402(6) . ?
C27 C28 1.413(6) . ?
C28 C29 1.397(6) . ?
C28 C33 1.502(6) . ?
C29 C30 1.370(7) . ?
C29 H29 0.9300 . ?
C30 C31 1.384(7) . ?
C30 H30 0.9300 . ?
C31 C32 1.408(6) . ?
C31 H31 0.9300 . ?
C32 C35 1.510(6) . ?
C33 C34 1.533(6) . ?
C33 H33A 0.9700 . ?
C33 H33B 0.9700 . ?
C34 H34A 0.9600 . ?
C34 H34B 0.9600 . ?
C34 H34C 0.9600 . ?
C35 C36 1.516(7) . ?
C35 H35A 0.9700 . ?
C35 H35B 0.9700 . ?
C36 H36A 0.9600 . ?
C36 H36B 0.9600 . ?
C36 H36C 0.9600 . ?
C37 H37A 0.9600 . ?
C37 H37B 0.9600 . ?
C37 H37C 0.9600 . ?
C38 H38A 0.9600 . ?
C38 H38B 0.9600 . ?
C38 H38C 0.9600 . ?
C39 H39A 0.9600 . ?
C39 H39B 0.9600 . ?
C39 H39C 0.9600 . ?
C40 C45 1.404(6) . ?
C40 C41 1.404(6) . ?
C41 C42 1.403(5) . ?
C41 C46 1.516(6) . ?
C42 C43 1.374(6) . ?
C42 H42 0.9300 . ?
C43 C44 1.365(6) . ?
C43 H43 0.9300 . ?
C44 C45 1.401(6) . ?
C44 H44 0.9300 . ?
C45 C48 1.519(6) . ?
C46 C47 1.518(6) . ?
C46 H46A 0.9700 . ?
C46 H46B 0.9700 . ?
C47 H47A 0.9600 . ?
C47 H47B 0.9600 . ?
C47 H47C 0.9600 . ?
C48 C49 1.519(7) . ?
C48 H48A 0.9700 . ?
C48 H48B 0.9700 . ?
C49 H49A 0.9600 . ?
C49 H49B 0.9600 . ?
C49 H49C 0.9600 . ?
C50 H50A 0.9600 . ?
C50 H50B 0.9600 . ?
C50 H50C 0.9600 . ?
C51 H51A 0.9600 . ?
C51 H51B 0.9600 . ?
C51 H51C 0.9600 . ?
C52 H52A 0.9600 . ?
C52 H52B 0.9600 . ?
C52 H52C 0.9600 . ?
C53 C54 1.405(6) . ?
C53 C58 1.409(6) . ?
C54 C55 1.401(6) . ?
C54 C59 1.521(6) . ?
C55 C56 1.379(7) . ?
C55 H55 0.9300 . ?
C56 C57 1.377(7) . ?
C56 H56 0.9300 . ?
C57 C58 1.396(6) . ?
C57 H57 0.9300 . ?
C58 C61 1.501(7) . ?
C59 C60 1.524(6) . ?
C59 H59A 0.9700 . ?
C59 H59B 0.9700 . ?
C60 H60A 0.9600 . ?
C60 H60B 0.9600 . ?
C60 H60C 0.9600 . ?
C61 C62 1.445(7) . ?
C61 H61A 0.9700 . ?
C61 H61B 0.9700 . ?
C62 H62A 0.9600 . ?
C62 H62B 0.9600 . ?
C62 H62C 0.9600 . ?
C63 H63A 0.9600 . ?
C63 H63B 0.9600 . ?
C63 H63C 0.9600 . ?
C64 H64A 0.9600 . ?
C64 H64B 0.9600 . ?
C64 H64C 0.9600 . ?
C65 H65A 0.9600 . ?
C65 H65B 0.9600 . ?
C65 H65C 0.9600 . ?
C66 C71 1.391(6) . ?
C66 C67 1.417(7) . ?
C67 C68 1.383(8) . ?
C67 C72 1.513(8) . ?
C68 C69 1.364(10) . ?
C68 H68 0.9300 . ?
C69 C70 1.384(9) . ?
C69 H69 0.9300 . ?
C70 C71 1.404(7) . ?
C70 H70 0.9300 . ?
C71 C74 1.509(7) . ?
C72 C73 1.514(8) . ?
C72 H72A 0.9700 . ?
C72 H72B 0.9700 . ?
C73 H73A 0.9600 . ?
C73 H73B 0.9600 . ?
C73 H73C 0.9600 . ?
C74 C75 1.423(8) . ?
C74 H74A 0.9700 . ?
C74 H74B 0.9700 . ?
C75 H75A 0.9600 . ?
C75 H75B 0.9600 . ?
C75 H75C 0.9600 . ?
C76 H76A 0.9600 . ?
C76 H76B 0.9600 . ?
C76 H76C 0.9600 . ?
C77 H77A 0.9600 . ?
C77 H77B 0.9600 . ?
C77 H77C 0.9600 . ?
C78 H78A 0.9600 . ?
C78 H78B 0.9600 . ?
C78 H78C 0.9600 . ?
C79 C84 1.386(6) . ?
C79 C80 1.420(7) . ?
C80 C81 1.379(7) . ?
C80 C85 1.528(8) . ?
C81 C82 1.358(8) . ?
C81 H81 0.9300 . ?
C82 C83 1.414(8) . ?
C82 H82 0.9300 . ?
C83 C84 1.370(6) . ?
C83 H83 0.9300 . ?
C84 C87 1.534(7) . ?
C85 C86 1.454(10) . ?
C85 H85A 0.9700 . ?
C85 H85B 0.9700 . ?
C86 H86A 0.9600 . ?
C86 H86B 0.9600 . ?
C86 H86C 0.9600 . ?
C87 C88 1.465(8) . ?
C87 H87A 0.9700 . ?
C87 H87B 0.9700 . ?
C88 H88A 0.9600 . ?
C88 H88B 0.9600 . ?
C88 H88C 0.9600 . ?
C89 H89A 0.9600 . ?
C89 H89B 0.9600 . ?
C89 H89C 0.9600 . ?
C90 H90A 0.9600 . ?
C90 H90B 0.9600 . ?
C90 H90C 0.9600 . ?
C91 H91A 0.9600 . ?
C91 H91B 0.9600 . ?
C91 H91C 0.9600 . ?
C92 C97 1.400(6) . ?
C92 C93 1.407(6) . ?
C93 C94 1.396(7) . ?
C93 C98 1.497(7) . ?
C94 C95 1.377(8) . ?
C94 H94 0.9300 . ?
C95 C96 1.363(7) . ?
C95 H95 0.9300 . ?
C96 C97 1.388(6) . ?
C96 H96 0.9300 . ?
C97 C100 1.522(6) . ?
C98 C99 1.576(9) . ?
C98 H98A 0.9700 . ?
C98 H98B 0.9700 . ?
C99 H99A 0.9600 . ?
C99 H99B 0.9600 . ?
C99 H99C 0.9600 . ?
C100 C101 1.503(7) . ?
C100 H10D 0.9700 . ?
C100 H10E 0.9700 . ?
C101 H10D 0.9600 . ?
C101 H10E 0.9600 . ?
C101 H10F 0.9600 . ?
C102 H10G 0.9600 . ?
C102 H10H 0.9600 . ?
C102 H10I 0.9600 . ?
C103 H10J 0.9600 . ?
C103 H10K 0.9600 . ?
C103 H10L 0.9600 . ?
C104 H10M 0.9600 . ?
C104 H10N 0.9600 . ?
C104 H10O 0.9600 . ?
C105 C106 1.413(6) . ?
C105 H10P 0.9600 . ?
C105 H10Q 0.9600 . ?
C105 H10R 0.9600 . ?
C106 C111 1.388(6) . ?
C106 C107 1.404(7) . ?
C107 C108 1.379(8) . ?
C107 H107 0.9300 . ?
C108 C109 1.377(9) . ?
C108 H108 0.9300 . ?
C109 C110 1.361(8) . ?
C109 H109 0.9300 . ?
C110 C111 1.365(7) . ?
C110 H110 0.9300 . ?
C111 H111 0.9300 . ?

loop_
_cod_related_entry_id
_cod_related_entry_database
_cod_related_entry_code
1 ChemSpider 30659590
